data_7233862
loop_
_publ_author_name
'Xiao-Ye Wang'
'Fang-Dong Zhuang'
'Xu Zhou'
'Dong-Chu Yang'
'Jie-Yu Wang'
'Jian Pei'

_publ_section_title
;
 Influence of alkyl chain length on the solid-state properties and
 transistor performance of BN-substituted tetrathienonaphthalenes
;
_journal_name_full 'Journal of Materials Chemistry C'
_journal_page_first 8152
_journal_page_last 8161
_journal_paper_doi 10.1039/C4TC01369G
_journal_volume 2
_journal_year 2014
_chemical_formula_moiety 'C32 H40 B N S4'
_chemical_formula_sum 'C32 H40 B N S4'
_chemical_formula_weight 577.70
_space_group_crystal_system triclinic
_space_group_IT_number 2
_space_group_name_Hall '-P 1'
_space_group_name_H-M_alt 'P -1'
_atom_sites_solution_hydrogens geom
_atom_sites_solution_primary direct
_atom_sites_solution_secondary difmap
_cell_angle_alpha 86.994(4)
_cell_angle_beta 83.691(4)
_cell_angle_gamma 82.603(4)
_cell_formula_units_Z 2
_cell_length_a 7.5956(3)
_cell_length_b 10.7442(5)
_cell_length_c 18.2411(8)
_cell_measurement_reflns_used 5915
_cell_measurement_temperature 100.00(10)
_cell_measurement_theta_max 28.5180
_cell_measurement_theta_min 3.6600
_cell_volume 1466.19(11)
_computing_cell_refinement
;
CrysAlisPro, Agilent Technologies,
Version 1.171.36.24 (release 03-12-2012 CrysAlis171 .NET)
(compiled Dec  3 2012,18:21:49)
;
_computing_data_collection
;
CrysAlisPro, Agilent Technologies,
Version 1.171.36.24 (release 03-12-2012 CrysAlis171 .NET)
(compiled Dec  3 2012,18:21:49)
;
_computing_data_reduction
;
CrysAlisPro, Agilent Technologies,
Version 1.171.36.24 (release 03-12-2012 CrysAlis171 .NET)
(compiled Dec  3 2012,18:21:49)
;
_computing_molecular_graphics
;
O. V. Dolomanov, L. J. Bourhis, R. J. Gildea, J. A. K. Howard and H. Puschmann,
OLEX2: a complete structure solution, refinement and analysis program.
J. Appl. Cryst. (2009). 42, 339-341.
;
_computing_publication_material
;
O. V. Dolomanov, L. J. Bourhis, R. J. Gildea, J. A. K. Howard and H. Puschmann,
OLEX2: a complete structure solution, refinement and analysis program.
J. Appl. Cryst. (2009). 42, 339-341.
;
_computing_structure_refinement
;
XL, G.M. Sheldrick, Acta Cryst.
(2008). A64, 112-122
;
_computing_structure_solution
;
XS, G.M. Sheldrick, Acta Cryst.
(2008). A64, 112-122
;
_diffrn_ambient_temperature 100.00(10)
_diffrn_detector_area_resol_mean 10.3914
_diffrn_measured_fraction_theta_full 0.9986
_diffrn_measured_fraction_theta_max 0.8209
_diffrn_measurement_details
;
#__ type_ start__ end____ width___ exp.time_
  1 omega   21.00   47.00   1.0000    2.4600
omega____ theta____ kappa____ phi______ frames
    -        8.8364  -99.0000   90.0000 26
#__ type_ start__ end____ width___ exp.time_
  2 omega   33.00   70.00   1.0000    2.4600
omega____ theta____ kappa____ phi______ frames
    -        8.8364   38.0000  -90.0000 37
#__ type_ start__ end____ width___ exp.time_
  3 omega  -51.00    0.00   1.0000    2.4600
omega____ theta____ kappa____ phi______ frames
    -       -9.6957   98.0000  149.0000 51
#__ type_ start__ end____ width___ exp.time_
  4 omega  -17.00   30.00   1.0000    2.4600
omega____ theta____ kappa____ phi______ frames
    -       -9.6957  -99.0000   30.0000 47
#__ type_ start__ end____ width___ exp.time_
  5 omega  -35.00   51.00   1.0000    2.4600
omega____ theta____ kappa____ phi______ frames
    -       -9.6957   38.0000   30.0000 86
#__ type_ start__ end____ width___ exp.time_
  6 omega  -76.00   37.00   1.0000    2.4600
omega____ theta____ kappa____ phi______ frames
    -       -9.6957  -19.0000 -180.0000 113
;
_diffrn_measurement_device_type 'SuperNova, Dual, Cu at zero, Atlas'
_diffrn_measurement_method '\w scans'
_diffrn_orient_matrix_UB_11 -0.0278392000
_diffrn_orient_matrix_UB_12 0.0651016000
_diffrn_orient_matrix_UB_13 0.0039823000
_diffrn_orient_matrix_UB_21 0.0373127000
_diffrn_orient_matrix_UB_22 0.0123442000
_diffrn_orient_matrix_UB_23 -0.0366289000
_diffrn_orient_matrix_UB_31 -0.0824465000
_diffrn_orient_matrix_UB_32 -0.0069161000
_diffrn_orient_matrix_UB_33 -0.0132392000
_diffrn_radiation_monochromator mirror
_diffrn_radiation_type 'Mo K\a'
_diffrn_radiation_wavelength 0.7107
_diffrn_reflns_av_R_equivalents 0.0323
_diffrn_reflns_av_unetI/netI 0.0433
_diffrn_reflns_limit_h_max 9
_diffrn_reflns_limit_h_min -9
_diffrn_reflns_limit_k_max 13
_diffrn_reflns_limit_k_min -12
_diffrn_reflns_limit_l_max 22
_diffrn_reflns_limit_l_min -22
_diffrn_reflns_number 12662
_diffrn_reflns_theta_full 26.02
_diffrn_reflns_theta_max 26.02
_diffrn_reflns_theta_min 2.83
_diffrn_source 'SuperNova (Mo) X-ray Source'
_exptl_absorpt_coefficient_mu 0.347
_exptl_absorpt_correction_T_max 0.9661
_exptl_absorpt_correction_T_min 0.9338
_exptl_absorpt_correction_type multi-scan
_exptl_absorpt_process_details
;
CrysAlisPro, Agilent Technologies,
Version 1.171.36.24 (release 03-12-2012 CrysAlis171 .NET)
(compiled Dec  3 2012,18:21:49)
Empirical absorption correction using spherical harmonics,
 implemented in SCALE3 ABSPACK scaling algorithm.
;
_exptl_crystal_density_diffrn 1.309
_exptl_crystal_density_method 'not measured'
_exptl_crystal_F_000 616
_exptl_crystal_size_max 0.2
_exptl_crystal_size_mid 0.1
_exptl_crystal_size_min 0.1
_refine_diff_density_max 0.372
_refine_diff_density_min -0.338
_refine_diff_density_rms 0.058
_refine_ls_extinction_method none
_refine_ls_goodness_of_fit_ref 1.049
_refine_ls_hydrogen_treatment constr
_refine_ls_matrix_type full
_refine_ls_number_parameters 347
_refine_ls_number_reflns 5625
_refine_ls_number_restraints 0
_refine_ls_restrained_S_all 1.049
_refine_ls_R_factor_all 0.0416
_refine_ls_R_factor_gt 0.0342
_refine_ls_shift/su_max 0.002
_refine_ls_shift/su_mean 0.000
_refine_ls_structure_factor_coef Fsqd
_refine_ls_weighting_details 'calc w=1/[\s^2^(Fo^2^)+(0.0360P)^2^+0.6080P] where P=(Fo^2^+2Fc^2^)/3'
_refine_ls_weighting_scheme calc
_refine_ls_wR_factor_gt 0.0820
_refine_ls_wR_factor_ref 0.0872
_reflns_number_gt 4923
_reflns_number_total 5625
_reflns_threshold_expression >2sigma(I)
_cod_data_source_file 1000003.cif
_cod_data_source_block PCOD1000003
_cod_original_cell_volume 1466.19(12)
_cod_database_code 7233862

loop_
_space_group_symop_id
_space_group_symop_operation_xyz
1 'x, y, z'
2 '-x, -y, -z'

loop_
_atom_site_label
_atom_site_type_symbol
_atom_site_fract_x
_atom_site_fract_y
_atom_site_fract_z
_atom_site_U_iso_or_equiv
_atom_site_adp_type
_atom_site_occupancy
_atom_site_symmetry_multiplicity
_atom_site_calc_flag
_atom_site_refinement_flags
_atom_site_disorder_assembly
_atom_site_disorder_group
B1 B 0.8431(2) 0.70115(19) 0.83061(10) 0.0134(4) Uani 1 1 d . . .
C1 C 1.0391(2) 0.39302(17) 0.73898(9) 0.0141(4) Uani 1 1 d . . .
C2 C 0.9908(2) 0.51896(17) 0.73790(9) 0.0139(4) Uani 1 1 d . . .
H2 H 1.0074 0.5709 0.6945 0.017 Uiso 1 1 calc R . .
C3 C 0.9123(2) 0.56795(17) 0.80780(9) 0.0130(3) Uani 1 1 d . . .
C4 C 0.9068(2) 0.47175(17) 0.86104(9) 0.0135(4) Uani 1 1 d . . .
C5 C 0.8317(2) 0.49571(16) 0.93444(9) 0.0129(3) Uani 1 1 d . . .
C6 C 0.7738(2) 0.61519(17) 0.95877(9) 0.0126(3) Uani 1 1 d . . .
C7 C 0.6868(2) 0.61290(17) 1.03250(9) 0.0134(3) Uani 1 1 d . . .
H7 H 0.6348 0.6863 1.0574 0.016 Uiso 1 1 calc R . .
C8 C 0.6865(2) 0.49475(17) 1.06308(9) 0.0139(4) Uani 1 1 d . . .
C9 C 0.7628(2) 0.94510(17) 0.67310(9) 0.0149(4) Uani 1 1 d . . .
C10 C 0.8118(2) 0.82749(17) 0.70017(9) 0.0149(4) Uani 1 1 d . . .
H10 H 0.8432 0.7576 0.6695 0.018 Uiso 1 1 calc R . .
C11 C 0.8127(2) 0.81677(17) 0.77906(9) 0.0134(4) Uani 1 1 d . . .
C12 C 0.7620(2) 0.93258(17) 0.80947(9) 0.0131(3) Uani 1 1 d . . .
C13 C 0.7504(2) 0.94594(16) 0.88705(9) 0.0129(3) Uani 1 1 d . . .
C14 C 0.7699(2) 0.84346(16) 0.93613(9) 0.0127(3) Uani 1 1 d . . .
C15 C 0.7724(2) 0.88172(16) 1.01021(9) 0.0126(3) Uani 1 1 d . . .
H15 H 0.7893 0.8241 1.0509 0.015 Uiso 1 1 calc R . .
C16 C 0.7484(2) 1.00817(17) 1.01639(9) 0.0134(4) Uani 1 1 d . . .
C17 C 1.1238(2) 0.30853(17) 0.67868(9) 0.0165(4) Uani 1 1 d . . .
H17A H 1.0416 0.2469 0.6714 0.020 Uiso 1 1 calc R . .
H17B H 1.2345 0.2612 0.6947 0.020 Uiso 1 1 calc R . .
C18 C 1.1693(2) 0.37676(18) 0.60521(9) 0.0175(4) Uani 1 1 d . . .
H18A H 1.2424 0.4439 0.6129 0.021 Uiso 1 1 calc R . .
H18B H 1.0576 0.4169 0.5862 0.021 Uiso 1 1 calc R . .
C19 C 1.2712(2) 0.28857(18) 0.54794(9) 0.0184(4) Uani 1 1 d . . .
H19A H 1.3828 0.2486 0.5670 0.022 Uiso 1 1 calc R . .
H19B H 1.1981 0.2212 0.5405 0.022 Uiso 1 1 calc R . .
C20 C 1.3171(3) 0.35543(19) 0.47406(10) 0.0227(4) Uani 1 1 d . . .
H20A H 1.2072 0.3961 0.4551 0.034 Uiso 1 1 calc R . .
H20B H 1.3785 0.2943 0.4389 0.034 Uiso 1 1 calc R . .
H20C H 1.3951 0.4190 0.4805 0.034 Uiso 1 1 calc R . .
C21 C 0.6150(2) 0.45145(17) 1.13886(9) 0.0154(4) Uani 1 1 d . . .
H21A H 0.7127 0.3994 1.1620 0.019 Uiso 1 1 calc R . .
H21B H 0.5214 0.3972 1.1339 0.019 Uiso 1 1 calc R . .
C22 C 0.5369(2) 0.55588(17) 1.19013(9) 0.0157(4) Uani 1 1 d . . .
H22A H 0.4290 0.6018 1.1709 0.019 Uiso 1 1 calc R . .
H22B H 0.6249 0.6159 1.1915 0.019 Uiso 1 1 calc R . .
C23 C 0.4878(2) 0.50423(18) 1.26819(9) 0.0175(4) Uani 1 1 d . . .
H23A H 0.4047 0.4409 1.2663 0.021 Uiso 1 1 calc R . .
H23B H 0.5969 0.4617 1.2881 0.021 Uiso 1 1 calc R . .
C24 C 0.4008(2) 0.60662(18) 1.31980(9) 0.0203(4) Uani 1 1 d . . .
H24A H 0.4821 0.6700 1.3215 0.030 Uiso 1 1 calc R . .
H24B H 0.3751 0.5696 1.3695 0.030 Uiso 1 1 calc R . .
H24C H 0.2894 0.6461 1.3017 0.030 Uiso 1 1 calc R . .
C25 C 0.7338(2) 0.98567(17) 0.59489(9) 0.0176(4) Uani 1 1 d . . .
H25A H 0.6044 0.9922 0.5899 0.021 Uiso 1 1 calc R . .
H25B H 0.7946 0.9192 0.5621 0.021 Uiso 1 1 calc R . .
C26 C 0.7993(2) 1.10991(17) 0.56784(9) 0.0164(4) Uani 1 1 d . . .
H26A H 0.7361 1.1778 0.5991 0.020 Uiso 1 1 calc R . .
H26B H 0.9284 1.1050 0.5730 0.020 Uiso 1 1 calc R . .
C27 C 0.7684(2) 1.14196(18) 0.48762(9) 0.0180(4) Uani 1 1 d . . .
H27A H 0.8412 1.0781 0.4561 0.022 Uiso 1 1 calc R . .
H27B H 0.6413 1.1377 0.4817 0.022 Uiso 1 1 calc R . .
C28 C 0.8150(3) 1.27126(19) 0.46092(10) 0.0238(4) Uani 1 1 d . . .
H28A H 0.7414 1.3353 0.4910 0.036 Uiso 1 1 calc R . .
H28B H 0.7924 1.2861 0.4091 0.036 Uiso 1 1 calc R . .
H28C H 0.9414 1.2757 0.4655 0.036 Uiso 1 1 calc R . .
C29 C 0.7395(2) 1.08562(17) 1.08314(9) 0.0154(4) Uani 1 1 d . . .
H29A H 0.6267 1.1435 1.0859 0.018 Uiso 1 1 calc R . .
H29B H 0.8390 1.1377 1.0761 0.018 Uiso 1 1 calc R . .
C30 C 0.7490(2) 1.01232(17) 1.15673(9) 0.0149(4) Uani 1 1 d . . .
H30A H 0.8684 0.9633 1.1579 0.018 Uiso 1 1 calc R . .
H30B H 0.6588 0.9527 1.1623 0.018 Uiso 1 1 calc R . .
C31 C 0.7144(2) 1.10216(17) 1.22030(9) 0.0171(4) Uani 1 1 d . . .
H31A H 0.7964 1.1672 1.2111 0.020 Uiso 1 1 calc R . .
H31B H 0.5908 1.1451 1.2212 0.020 Uiso 1 1 calc R . .
C32 C 0.7391(3) 1.03831(19) 1.29513(9) 0.0225(4) Uani 1 1 d . . .
H32A H 0.6616 0.9717 1.3040 0.034 Uiso 1 1 calc R . .
H32B H 0.7078 1.1001 1.3336 0.034 Uiso 1 1 calc R . .
H32C H 0.8639 1.0018 1.2962 0.034 Uiso 1 1 calc R . .
N1 N 0.79483(17) 0.72052(14) 0.91005(7) 0.0125(3) Uani 1 1 d . . .
S1 S 0.98954(5) 0.32638(4) 0.82700(2) 0.01455(11) Uani 1 1 d . . .
S2 S 0.78849(5) 0.38289(4) 1.00212(2) 0.01409(11) Uani 1 1 d . . .
S3 S 0.71817(6) 1.05162(4) 0.74384(2) 0.01506(11) Uani 1 1 d . . .
S4 S 0.72607(5) 1.08577(4) 0.93148(2) 0.01427(11) Uani 1 1 d . . .

loop_
_atom_site_aniso_label
_atom_site_aniso_U_11
_atom_site_aniso_U_22
_atom_site_aniso_U_33
_atom_site_aniso_U_23
_atom_site_aniso_U_13
_atom_site_aniso_U_12
B1 0.0128(9) 0.0143(11) 0.0136(9) -0.0018(8) -0.0019(7) -0.0030(8)
C1 0.0138(8) 0.0143(10) 0.0143(8) -0.0004(7) -0.0029(7) -0.0010(7)
C2 0.0158(8) 0.0122(10) 0.0140(8) -0.0001(7) -0.0024(7) -0.0019(7)
C3 0.0139(8) 0.0123(9) 0.0132(8) -0.0012(7) -0.0019(6) -0.0018(7)
C4 0.0131(8) 0.0110(9) 0.0169(8) -0.0028(7) -0.0028(7) -0.0009(7)
C5 0.0145(8) 0.0106(9) 0.0140(8) 0.0010(7) -0.0041(7) -0.0015(7)
C6 0.0131(8) 0.0121(9) 0.0132(8) -0.0001(7) -0.0038(6) -0.0022(7)
C7 0.0154(8) 0.0113(9) 0.0138(8) -0.0020(7) -0.0017(7) -0.0017(7)
C8 0.0139(8) 0.0126(10) 0.0153(8) -0.0026(7) -0.0022(7) -0.0008(7)
C9 0.0172(8) 0.0148(10) 0.0129(8) -0.0015(7) -0.0010(7) -0.0034(7)
C10 0.0180(8) 0.0131(10) 0.0137(8) -0.0032(7) -0.0010(7) -0.0014(7)
C11 0.0126(8) 0.0146(10) 0.0129(8) -0.0018(7) -0.0003(6) -0.0020(7)
C12 0.0135(8) 0.0121(9) 0.0136(8) 0.0014(7) -0.0012(6) -0.0023(7)
C13 0.0149(8) 0.0104(9) 0.0135(8) -0.0017(7) -0.0005(6) -0.0014(7)
C14 0.0127(8) 0.0110(9) 0.0143(8) -0.0002(7) -0.0006(6) -0.0016(7)
C15 0.0146(8) 0.0109(9) 0.0124(8) 0.0012(6) -0.0012(6) -0.0025(7)
C16 0.0137(8) 0.0152(10) 0.0110(8) 0.0022(7) 0.0001(6) -0.0030(7)
C17 0.0187(8) 0.0126(10) 0.0178(8) -0.0035(7) -0.0011(7) -0.0002(7)
C18 0.0195(8) 0.0158(10) 0.0169(9) -0.0031(7) -0.0022(7) 0.0008(7)
C19 0.0217(9) 0.0160(10) 0.0170(8) -0.0052(7) -0.0002(7) 0.0000(8)
C20 0.0258(9) 0.0232(11) 0.0186(9) -0.0019(8) -0.0009(8) -0.0024(8)
C21 0.0186(8) 0.0123(10) 0.0154(8) 0.0020(7) -0.0012(7) -0.0030(7)
C22 0.0173(8) 0.0144(10) 0.0159(8) -0.0003(7) -0.0026(7) -0.0027(7)
C23 0.0203(9) 0.0170(10) 0.0153(8) 0.0012(7) -0.0012(7) -0.0034(7)
C24 0.0235(9) 0.0211(11) 0.0161(9) -0.0012(7) -0.0006(7) -0.0031(8)
C25 0.0242(9) 0.0162(10) 0.0126(8) -0.0001(7) -0.0023(7) -0.0031(8)
C26 0.0213(9) 0.0148(10) 0.0131(8) 0.0001(7) -0.0025(7) -0.0018(7)
C27 0.0227(9) 0.0165(10) 0.0138(8) 0.0004(7) -0.0019(7) 0.0009(8)
C28 0.0302(10) 0.0201(11) 0.0204(9) 0.0051(8) -0.0032(8) -0.0024(8)
C29 0.0200(8) 0.0113(10) 0.0149(8) -0.0009(7) -0.0010(7) -0.0021(7)
C30 0.0178(8) 0.0130(10) 0.0138(8) -0.0016(7) -0.0008(7) -0.0021(7)
C31 0.0209(9) 0.0135(10) 0.0164(8) -0.0027(7) -0.0018(7) -0.0002(7)
C32 0.0283(10) 0.0236(11) 0.0157(9) -0.0011(8) -0.0040(8) -0.0024(8)
N1 0.0155(7) 0.0088(8) 0.0130(7) -0.0004(6) -0.0016(6) -0.0009(6)
S1 0.0187(2) 0.0098(2) 0.0145(2) -0.00121(16) -0.00050(17) 0.00008(17)
S2 0.0186(2) 0.0098(2) 0.0136(2) 0.00027(16) -0.00094(16) -0.00135(17)
S3 0.0225(2) 0.0108(2) 0.0115(2) 0.00036(16) -0.00203(17) -0.00093(18)
S4 0.0213(2) 0.0094(2) 0.0119(2) -0.00020(16) -0.00127(17) -0.00137(17)

loop_
_atom_type_symbol
_atom_type_description
_atom_type_scat_dispersion_real
_atom_type_scat_dispersion_imag
_atom_type_scat_source
C C 0.0033 0.0016 'International Tables Vol C Tables 4.2.6.8 and 6.1.1.4'
H H 0.0000 0.0000 'International Tables Vol C Tables 4.2.6.8 and 6.1.1.4'
B B 0.0013 0.0007 'International Tables Vol C Tables 4.2.6.8 and 6.1.1.4'
N N 0.0061 0.0033 'International Tables Vol C Tables 4.2.6.8 and 6.1.1.4'
S S 0.1246 0.1234 'International Tables Vol C Tables 4.2.6.8 and 6.1.1.4'

loop_
_geom_angle_atom_site_label_1
_geom_angle_atom_site_label_2
_geom_angle_atom_site_label_3
_geom_angle
_geom_angle_site_symmetry_1
_geom_angle_site_symmetry_3
C3 B1 C11 126.45(15) . .
N1 B1 C3 117.17(15) . .
N1 B1 C11 116.35(16) . .
C2 C1 C17 130.59(16) . .
C2 C1 S1 110.88(13) . .
C17 C1 S1 118.52(13) . .
C1 C2 H2 122.7 . .
C1 C2 C3 114.70(15) . .
C3 C2 H2 122.7 . .
C2 C3 B1 131.60(16) . .
C4 C3 B1 118.32(15) . .
C4 C3 C2 110.06(15) . .
C3 C4 C5 120.86(16) . .
C3 C4 S1 113.03(12) . .
C5 C4 S1 126.06(13) . .
C4 C5 S2 125.35(14) . .
C6 C5 C4 123.06(16) . .
C6 C5 S2 111.48(12) . .
C5 C6 C7 111.98(15) . .
C5 C6 N1 119.63(14) . .
N1 C6 C7 128.27(16) . .
C6 C7 H7 123.5 . .
C8 C7 C6 112.97(16) . .
C8 C7 H7 123.5 . .
C7 C8 C21 130.01(16) . .
C7 C8 S2 111.55(13) . .
C21 C8 S2 118.44(13) . .
C10 C9 C25 127.78(16) . .
C10 C9 S3 110.99(12) . .
C25 C9 S3 121.09(13) . .
C9 C10 H10 122.7 . .
C9 C10 C11 114.67(16) . .
C11 C10 H10 122.7 . .
C10 C11 B1 130.66(16) . .
C12 C11 B1 118.78(15) . .
C12 C11 C10 110.30(15) . .
C11 C12 C13 120.87(15) . .
C11 C12 S3 112.86(12) . .
C13 C12 S3 126.27(14) . .
C12 C13 S4 125.97(13) . .
C14 C13 C12 122.23(16) . .
C14 C13 S4 111.68(12) . .
C13 C14 C15 111.55(15) . .
C13 C14 N1 120.13(14) . .
N1 C14 C15 128.20(15) . .
C14 C15 H15 123.3 . .
C16 C15 C14 113.38(15) . .
C16 C15 H15 123.3 . .
C15 C16 C29 130.23(15) . .
C15 C16 S4 111.54(12) . .
C29 C16 S4 118.23(13) . .
C1 C17 H17A 108.7 . .
C1 C17 H17B 108.7 . .
C1 C17 C18 114.25(15) . .
H17A C17 H17B 107.6 . .
C18 C17 H17A 108.7 . .
C18 C17 H17B 108.7 . .
C17 C18 H18A 109.2 . .
C17 C18 H18B 109.2 . .
C17 C18 C19 112.20(15) . .
H18A C18 H18B 107.9 . .
C19 C18 H18A 109.2 . .
C19 C18 H18B 109.2 . .
C18 C19 H19A 109.0 . .
C18 C19 H19B 109.0 . .
H19A C19 H19B 107.8 . .
C20 C19 C18 112.80(16) . .
C20 C19 H19A 109.0 . .
C20 C19 H19B 109.0 . .
C19 C20 H20A 109.5 . .
C19 C20 H20B 109.5 . .
C19 C20 H20C 109.5 . .
H20A C20 H20B 109.5 . .
H20A C20 H20C 109.5 . .
H20B C20 H20C 109.5 . .
C8 C21 H21A 108.5 . .
C8 C21 H21B 108.5 . .
C8 C21 C22 115.00(15) . .
H21A C21 H21B 107.5 . .
C22 C21 H21A 108.5 . .
C22 C21 H21B 108.5 . .
C21 C22 H22A 109.4 . .
C21 C22 H22B 109.4 . .
C21 C22 C23 111.39(15) . .
H22A C22 H22B 108.0 . .
C23 C22 H22A 109.4 . .
C23 C22 H22B 109.4 . .
C22 C23 H23A 109.1 . .
C22 C23 H23B 109.1 . .
H23A C23 H23B 107.9 . .
C24 C23 C22 112.35(15) . .
C24 C23 H23A 109.1 . .
C24 C23 H23B 109.1 . .
C23 C24 H24A 109.5 . .
C23 C24 H24B 109.5 . .
C23 C24 H24C 109.5 . .
H24A C24 H24B 109.5 . .
H24A C24 H24C 109.5 . .
H24B C24 H24C 109.5 . .
C9 C25 H25A 108.4 . .
C9 C25 H25B 108.4 . .
C9 C25 C26 115.63(14) . .
H25A C25 H25B 107.4 . .
C26 C25 H25A 108.4 . .
C26 C25 H25B 108.4 . .
C25 C26 H26A 109.2 . .
C25 C26 H26B 109.2 . .
H26A C26 H26B 107.9 . .
C27 C26 C25 111.97(14) . .
C27 C26 H26A 109.2 . .
C27 C26 H26B 109.2 . .
C26 C27 H27A 108.9 . .
C26 C27 H27B 108.9 . .
H27A C27 H27B 107.7 . .
C28 C27 C26 113.48(15) . .
C28 C27 H27A 108.9 . .
C28 C27 H27B 108.9 . .
C27 C28 H28A 109.5 . .
C27 C28 H28B 109.5 . .
C27 C28 H28C 109.5 . .
H28A C28 H28B 109.5 . .
H28A C28 H28C 109.5 . .
H28B C28 H28C 109.5 . .
C16 C29 H29A 108.3 . .
C16 C29 H29B 108.3 . .
C16 C29 C30 115.83(15) . .
H29A C29 H29B 107.4 . .
C30 C29 H29A 108.3 . .
C30 C29 H29B 108.3 . .
C29 C30 H30A 109.6 . .
C29 C30 H30B 109.6 . .
C29 C30 C31 110.20(15) . .
H30A C30 H30B 108.1 . .
C31 C30 H30A 109.6 . .
C31 C30 H30B 109.6 . .
C30 C31 H31A 108.8 . .
C30 C31 H31B 108.8 . .
H31A C31 H31B 107.7 . .
C32 C31 C30 113.71(15) . .
C32 C31 H31A 108.8 . .
C32 C31 H31B 108.8 . .
C31 C32 H32A 109.5 . .
C31 C32 H32B 109.5 . .
C31 C32 H32C 109.5 . .
H32A C32 H32B 109.5 . .
H32A C32 H32C 109.5 . .
H32B C32 H32C 109.5 . .
C6 N1 B1 119.32(14) . .
C14 N1 B1 119.47(14) . .
C14 N1 C6 121.21(13) . .
C4 S1 C1 91.31(8) . .
C5 S2 C8 91.97(8) . .
C12 S3 C9 91.16(8) . .
C13 S4 C16 91.81(8) . .

loop_
_geom_bond_atom_site_label_1
_geom_bond_atom_site_label_2
_geom_bond_distance
_geom_bond_site_symmetry_2
B1 C3 1.523(3) .
B1 C11 1.527(3) .
B1 N1 1.474(2) .
C1 C2 1.355(3) .
C1 C17 1.499(2) .
C1 S1 1.7458(17) .
C2 H2 0.9500 .
C2 C3 1.442(2) .
C3 C4 1.382(2) .
C4 C5 1.420(2) .
C4 S1 1.7272(18) .
C5 C6 1.382(2) .
C5 S2 1.7197(17) .
C6 C7 1.432(2) .
C6 N1 1.416(2) .
C7 H7 0.9500 .
C7 C8 1.360(2) .
C8 C21 1.501(2) .
C8 S2 1.7299(17) .
C9 C10 1.354(3) .
C9 C25 1.501(2) .
C9 S3 1.7460(17) .
C10 H10 0.9500 .
C10 C11 1.438(2) .
C11 C12 1.381(2) .
C12 C13 1.422(2) .
C12 S3 1.7312(17) .
C13 C14 1.386(2) .
C13 S4 1.7238(17) .
C14 C15 1.436(2) .
C14 N1 1.410(2) .
C15 H15 0.9500 .
C15 C16 1.356(2) .
C16 C29 1.501(2) .
C16 S4 1.7346(16) .
C17 H17A 0.9900 .
C17 H17B 0.9900 .
C17 C18 1.521(2) .
C18 H18A 0.9900 .
C18 H18B 0.9900 .
C18 C19 1.525(2) .
C19 H19A 0.9900 .
C19 H19B 0.9900 .
C19 C20 1.521(2) .
C20 H20A 0.9800 .
C20 H20B 0.9800 .
C20 H20C 0.9800 .
C21 H21A 0.9900 .
C21 H21B 0.9900 .
C21 C22 1.517(2) .
C22 H22A 0.9900 .
C22 H22B 0.9900 .
C22 C23 1.526(2) .
C23 H23A 0.9900 .
C23 H23B 0.9900 .
C23 C24 1.522(2) .
C24 H24A 0.9800 .
C24 H24B 0.9800 .
C24 H24C 0.9800 .
C25 H25A 0.9900 .
C25 H25B 0.9900 .
C25 C26 1.524(2) .
C26 H26A 0.9900 .
C26 H26B 0.9900 .
C26 C27 1.522(2) .
C27 H27A 0.9900 .
C27 H27B 0.9900 .
C27 C28 1.520(3) .
C28 H28A 0.9800 .
C28 H28B 0.9800 .
C28 H28C 0.9800 .
C29 H29A 0.9900 .
C29 H29B 0.9900 .
C29 C30 1.524(2) .
C30 H30A 0.9900 .
C30 H30B 0.9900 .
C30 C31 1.527(2) .
C31 H31A 0.9900 .
C31 H31B 0.9900 .
C31 C32 1.515(2) .
C32 H32A 0.9800 .
C32 H32B 0.9800 .
C32 H32C 0.9800 .
